data_7240822
loop_
_publ_author_name
'Odendal, James A.'
'Bruce, Jocelyn C.'
'Koch, Klaus R.'
'Haynes, Delia A.'

_publ_section_title
;
 Ring stacking and laddering in ammonium carboxylate salts: extension to
 secondary ammonium salts
;
_journal_name_full CrystEngComm
_journal_paper_doi 10.1039/D0CE00616E
_journal_year 2020
_chemical_formula_moiety 'C8 H20 N +, C14 H11 O2 -'
_chemical_formula_sum 'C22 H31 N O2'
_chemical_formula_weight 341.48
_chemical_name_common 'dibutylammonium diphenylacetate'
_space_group_crystal_system orthorhombic
_space_group_IT_number 29
_space_group_name_Hall 'P 2c -2ac'
_space_group_name_H-M_alt 'P c a 21'
_atom_sites_solution_hydrogens mixed
_atom_sites_solution_primary direct
_atom_sites_solution_secondary difmap
_audit_creation_method SHELXL-2018/3
_audit_update_record
;
2020-04-22 deposited with the CCDC.	2020-06-26 downloaded from the CCDC.
;
_cell_angle_alpha 90
_cell_angle_beta 90
_cell_angle_gamma 90
_cell_formula_units_Z 8
_cell_length_a 21.610(3)
_cell_length_b 8.5291(11)
_cell_length_c 21.825(3)
_cell_measurement_reflns_used 1894
_cell_measurement_temperature 100(2)
_cell_measurement_theta_max 17.92
_cell_measurement_theta_min 2.57
_cell_volume 4022.6(9)
_computing_cell_refinement 'APEX II, Bruker 2007'
_computing_data_collection 'APEX II, Bruker 2007'
_computing_data_reduction 'APEX II, Bruker 2007'
_computing_structure_refinement 'SHELXL-2018/3 (Sheldrick, 2018)'
_computing_structure_solution 'SHELXS-97 (Sheldrick, 1990)'
_diffrn_ambient_temperature 100(2)
_diffrn_measured_fraction_theta_full 1.000
_diffrn_measured_fraction_theta_max 0.946
_diffrn_measurement_device_type 'Bruker APEX CCD area-detector'
_diffrn_measurement_method \w
_diffrn_radiation_type MoK\a
_diffrn_radiation_wavelength 0.71073
_diffrn_reflns_av_R_equivalents 0.0835
_diffrn_reflns_av_unetI/netI 0.0955
_diffrn_reflns_Laue_measured_fraction_full 1.000
_diffrn_reflns_Laue_measured_fraction_max 0.946
_diffrn_reflns_limit_h_max 27
_diffrn_reflns_limit_h_min -25
_diffrn_reflns_limit_k_max 11
_diffrn_reflns_limit_k_min -10
_diffrn_reflns_limit_l_max 15
_diffrn_reflns_limit_l_min -29
_diffrn_reflns_number 23175
_diffrn_reflns_point_group_measured_fraction_full 0.868
_diffrn_reflns_point_group_measured_fraction_max 0.793
_diffrn_reflns_theta_full 25.242
_diffrn_reflns_theta_max 28.292
_diffrn_reflns_theta_min 1.866
_diffrn_source 'fine-focus sealed tube'
_exptl_absorpt_coefficient_mu 0.071
_exptl_absorpt_correction_T_max 0.9994
_exptl_absorpt_correction_T_min 0.9976
_exptl_absorpt_correction_type multi-scan
_exptl_absorpt_process_details '(SADABS, 2002)'
_exptl_crystal_colour colourless
_exptl_crystal_density_diffrn 1.128
_exptl_crystal_description block
_exptl_crystal_F_000 1488
_exptl_crystal_size_max 0.24
_exptl_crystal_size_mid 0.11
_exptl_crystal_size_min 0.08
_refine_diff_density_max 0.260
_refine_diff_density_min -0.230
_refine_diff_density_rms 0.056
_refine_ls_abs_structure_details
;
 Flack x determined using 1587 quotients [(I+)-(I-)]/[(I+)+(I-)]
 (Parsons, Flack and Wagner, Acta Cryst. B69 (2013) 249-259).
;
_refine_ls_abs_structure_Flack -2.1(10)
_refine_ls_extinction_method none
_refine_ls_goodness_of_fit_ref 1.057
_refine_ls_hydrogen_treatment mixed
_refine_ls_matrix_type full
_refine_ls_number_parameters 463
_refine_ls_number_reflns 7928
_refine_ls_number_restraints 1
_refine_ls_restrained_S_all 1.057
_refine_ls_R_factor_all 0.1038
_refine_ls_R_factor_gt 0.0745
_refine_ls_shift/su_max 0.000
_refine_ls_shift/su_mean 0.000
_refine_ls_structure_factor_coef Fsqd
_refine_ls_weighting_details 'w=1/[\s^2^(Fo^2^)+(0.0533P)^2^+0.7571P] where P=(Fo^2^+2Fc^2^)/3'
_refine_ls_weighting_scheme calc
_refine_ls_wR_factor_gt 0.1342
_refine_ls_wR_factor_ref 0.1464
_reflns_Friedel_coverage 0.634
_reflns_Friedel_fraction_full 0.727
_reflns_Friedel_fraction_max 0.632
_reflns_number_gt 5873
_reflns_number_total 7928
_reflns_threshold_expression 'I > 2\s(I)'
_cod_data_source_file d0ce00616e2.cif
_cod_data_source_block 2
_cod_database_code 7240822
_shelx_shelxl_version_number 2018/3
_shelx_space_group_comment
;
The symmetry employed for this shelxl refinement is uniquely defined
by the following loop, which should always be used as a source of
symmetry information in preference to the above space-group names.
They are only intended as comments.
;

loop_
_space_group_symop_operation_xyz
'x, y, z'
'-x, -y, z+1/2'
'-x+1/2, y, z+1/2'
'x+1/2, -y, z'

loop_
_atom_site_label
_atom_site_type_symbol
_atom_site_fract_x
_atom_site_fract_y
_atom_site_fract_z
_atom_site_U_iso_or_equiv
_atom_site_adp_type
_atom_site_occupancy
_atom_site_site_symmetry_order
_atom_site_calc_flag
_atom_site_refinement_flags_posn
_atom_site_refinement_flags_adp
_atom_site_refinement_flags_occupancy
_atom_site_disorder_assembly
_atom_site_disorder_group
O1A O 0.63984(15) 0.4125(3) 0.21479(14) 0.0241(8) Uani 1 1 d . . . . .
O2A O 0.59503(15) 0.6281(4) 0.25282(16) 0.0279(8) Uani 1 1 d . . . . .
C1A C 0.6365(2) 0.5232(5) 0.2529(2) 0.0194(10) Uani 1 1 d . . . . .
C2A C 0.6855(2) 0.5366(5) 0.3031(2) 0.0188(10) Uani 1 1 d . . . . .
H2A H 0.666441 0.596914 0.337567 0.023 Uiso 1 1 calc R U . . .
C3A C 0.7048(2) 0.3783(5) 0.3289(2) 0.0200(10) Uani 1 1 d . . . . .
C4A C 0.7391(2) 0.2740(5) 0.2942(2) 0.0229(11) Uani 1 1 d . . . . .
H4A H 0.750674 0.301211 0.253601 0.027 Uiso 1 1 calc R U . . .
C5A C 0.7568(2) 0.1286(5) 0.3184(2) 0.0261(12) Uani 1 1 d . . . . .
H5A H 0.780019 0.057186 0.294182 0.031 Uiso 1 1 calc R U . . .
C6A C 0.7403(2) 0.0894(6) 0.3776(2) 0.0299(12) Uani 1 1 d . . . . .
H6A H 0.752657 -0.008735 0.394148 0.036 Uiso 1 1 calc R U . . .
C7A C 0.7060(2) 0.1920(6) 0.4129(2) 0.0275(12) Uani 1 1 d . . . . .
H7A H 0.694553 0.165070 0.453605 0.033 Uiso 1 1 calc R U . . .
C8A C 0.6884(2) 0.3362(5) 0.3877(2) 0.0228(11) Uani 1 1 d . . . . .
H8A H 0.664627 0.406860 0.411772 0.027 Uiso 1 1 calc R U . . .
C9A C 0.7420(2) 0.6287(5) 0.2822(2) 0.0188(10) Uani 1 1 d . . . . .
C10A C 0.7551(2) 0.6556(5) 0.2211(2) 0.0236(11) Uani 1 1 d . . . . .
H10A H 0.727256 0.619413 0.190457 0.028 Uiso 1 1 calc R U . . .
C11A C 0.8089(2) 0.7356(5) 0.2039(2) 0.0260(11) Uani 1 1 d . . . . .
H11A H 0.817142 0.753456 0.161773 0.031 Uiso 1 1 calc R U . . .
C12A C 0.8500(2) 0.7888(5) 0.2475(2) 0.0247(11) Uani 1 1 d . . . . .
H12A H 0.886692 0.842174 0.235715 0.030 Uiso 1 1 calc R U . . .
C13A C 0.8368(2) 0.7630(5) 0.3083(2) 0.0241(11) Uani 1 1 d . . . . .
H13A H 0.864272 0.800986 0.338932 0.029 Uiso 1 1 calc R U . . .
C14A C 0.7838(2) 0.6822(5) 0.3255(2) 0.0222(11) Uani 1 1 d . . . . .
H14A H 0.776089 0.663122 0.367654 0.027 Uiso 1 1 calc R U . . .
N1A N 0.59268(17) 0.1116(4) 0.22663(17) 0.0190(8) Uani 1 1 d . . . . .
H1NA H 0.608871 0.209875 0.224064 0.023 Uiso 1 1 calc R U . . .
H2NA H 0.556151 0.111963 0.205881 0.023 Uiso 1 1 calc R U . . .
C15A C 0.6356(2) 0.0012(5) 0.1955(2) 0.0223(11) Uani 1 1 d . . . . .
H15A H 0.618202 -0.106136 0.196767 0.027 Uiso 1 1 calc R U . . .
H15B H 0.675858 0.000156 0.217078 0.027 Uiso 1 1 calc R U . . .
C16A C 0.6451(2) 0.0502(5) 0.1299(2) 0.0254(11) Uani 1 1 d . . . . .
H16A H 0.666253 0.153084 0.129317 0.031 Uiso 1 1 calc R U . . .
H16B H 0.604115 0.063823 0.110313 0.031 Uiso 1 1 calc R U . . .
C17A C 0.6827(2) -0.0657(5) 0.0923(2) 0.0263(11) Uani 1 1 d . . . . .
H17A H 0.725400 -0.070097 0.108722 0.032 Uiso 1 1 calc R U . . .
H17B H 0.664315 -0.171416 0.096420 0.032 Uiso 1 1 calc R U . . .
C18A C 0.6852(3) -0.0218(7) 0.0253(3) 0.0419(15) Uani 1 1 d . . . . .
H18A H 0.642999 -0.015873 0.008927 0.063 Uiso 1 1 calc R U . . .
H18B H 0.708618 -0.101389 0.002715 0.063 Uiso 1 1 calc R U . . .
H18C H 0.705456 0.080294 0.020763 0.063 Uiso 1 1 calc R U . . .
C19A C 0.5797(2) 0.0771(5) 0.2918(2) 0.0207(10) Uani 1 1 d . . . . .
H19A H 0.619147 0.071845 0.314856 0.025 Uiso 1 1 calc R U . . .
H19B H 0.559024 -0.026102 0.295229 0.025 Uiso 1 1 calc R U . . .
C20A C 0.5385(2) 0.2035(6) 0.3194(2) 0.0248(11) Uani 1 1 d . . . . .
H20A H 0.559687 0.306041 0.316093 0.030 Uiso 1 1 calc R U . . .
H20B H 0.499679 0.209897 0.295373 0.030 Uiso 1 1 calc R U . . .
C21A C 0.5227(2) 0.1736(5) 0.3855(2) 0.0274(12) Uani 1 1 d . . . . .
H21A H 0.561138 0.151743 0.408593 0.033 Uiso 1 1 calc R U . . .
H21B H 0.495870 0.079660 0.388307 0.033 Uiso 1 1 calc R U . . .
C22A C 0.4893(2) 0.3137(6) 0.4147(2) 0.0311(12) Uani 1 1 d . . . . .
H22A H 0.517503 0.403482 0.416595 0.047 Uiso 1 1 calc R U . . .
H22B H 0.476011 0.285821 0.456275 0.047 Uiso 1 1 calc R U . . .
H22C H 0.453011 0.341179 0.390018 0.047 Uiso 1 1 calc R U . . .
O1B O 0.48107(15) 0.1088(3) 0.16968(15) 0.0224(7) Uani 1 1 d . . . . .
O2B O 0.50581(14) -0.1182(3) 0.12512(15) 0.0226(8) Uani 1 1 d . . . . .
C1B C 0.4698(2) -0.0055(5) 0.1349(2) 0.0158(10) Uani 1 1 d . . . . .
C2B C 0.4074(2) 0.0013(5) 0.1007(2) 0.0185(10) Uani 1 1 d . . . . .
H2B H 0.378244 0.062659 0.127021 0.022 Uiso 1 1 calc R U . . .
C3B C 0.3777(2) -0.1596(5) 0.0901(2) 0.0185(10) Uani 1 1 d . . . . .
C4B C 0.3235(2) -0.1991(5) 0.1195(2) 0.0224(11) Uani 1 1 d . . . . .
H4B H 0.304969 -0.126494 0.146944 0.027 Uiso 1 1 calc R U . . .
C5B C 0.2953(2) -0.3439(6) 0.1096(2) 0.0297(13) Uani 1 1 d . . . . .
H5B H 0.257917 -0.369683 0.130254 0.036 Uiso 1 1 calc R U . . .
C6B C 0.3219(2) -0.4494(6) 0.0698(2) 0.0310(13) Uani 1 1 d . . . . .
H6B H 0.302688 -0.547848 0.062666 0.037 Uiso 1 1 calc R U . . .
C7B C 0.3763(2) -0.4128(5) 0.0402(2) 0.0247(11) Uani 1 1 d . . . . .
H7B H 0.395045 -0.486525 0.013306 0.030 Uiso 1 1 calc R U . . .
C8B C 0.4039(2) -0.2665(5) 0.0499(2) 0.0209(11) Uani 1 1 d . . . . .
H8B H 0.440954 -0.240235 0.028823 0.025 Uiso 1 1 calc R U . . .
C9B C 0.4142(2) 0.0908(5) 0.0407(2) 0.0189(10) Uani 1 1 d . . . . .
C10B C 0.3614(2) 0.1299(5) 0.0079(2) 0.0282(12) Uani 1 1 d . . . . .
H10B H 0.321975 0.102828 0.024043 0.034 Uiso 1 1 calc R U . . .
C11B C 0.3648(2) 0.2077(6) -0.0479(2) 0.0308(13) Uani 1 1 d . . . . .
H11B H 0.328047 0.234068 -0.069379 0.037 Uiso 1 1 calc R U . . .
C12B C 0.4215(3) 0.2464(5) -0.0718(2) 0.0277(12) Uani 1 1 d . . . . .
H12B H 0.424190 0.297052 -0.110522 0.033 Uiso 1 1 calc R U . . .
C13B C 0.4744(2) 0.2115(5) -0.0395(2) 0.0258(11) Uani 1 1 d . . . . .
H13B H 0.513661 0.241166 -0.055237 0.031 Uiso 1 1 calc R U . . .
N1B N 0.50936(18) -0.4268(4) 0.1630(2) 0.0201(9) Uani 1 1 d . . . . .
C14B C 0.4705(2) 0.1332(5) 0.0160(2) 0.0249(11) Uani 1 1 d . . . . .
H14B H 0.507376 0.108200 0.037486 0.030 Uiso 1 1 calc R U . . .
C15B C 0.5308(2) -0.5231(5) 0.1104(2) 0.0220(11) Uani 1 1 d . . . . .
H15C H 0.496493 -0.535061 0.080686 0.026 Uiso 1 1 calc R U . . .
H15D H 0.542248 -0.628932 0.125195 0.026 Uiso 1 1 calc R U . . .
C16B C 0.5863(2) -0.4500(5) 0.0780(2) 0.0246(11) Uani 1 1 d . . . . .
H16C H 0.574852 -0.344402 0.062968 0.030 Uiso 1 1 calc R U . . .
H16D H 0.620622 -0.437792 0.107668 0.030 Uiso 1 1 calc R U . . .
C17B C 0.6078(3) -0.5494(6) 0.0247(2) 0.0342(13) Uani 1 1 d . . . . .
H17C H 0.572943 -0.563880 -0.004177 0.041 Uiso 1 1 calc R U . . .
H17D H 0.619959 -0.654124 0.040120 0.041 Uiso 1 1 calc R U . . .
C18B C 0.6624(3) -0.4770(7) -0.0096(3) 0.0459(15) Uani 1 1 d . . . . .
H18D H 0.650436 -0.374073 -0.025646 0.069 Uiso 1 1 calc R U . . .
H18E H 0.674346 -0.545604 -0.043611 0.069 Uiso 1 1 calc R U . . .
H18F H 0.697470 -0.464885 0.018496 0.069 Uiso 1 1 calc R U . . .
C19B C 0.4526(2) -0.4911(5) 0.1928(2) 0.0250(11) Uani 1 1 d . . . . .
H19C H 0.456538 -0.606497 0.196017 0.030 Uiso 1 1 calc R U . . .
H19D H 0.416341 -0.468075 0.166617 0.030 Uiso 1 1 calc R U . . .
C20B C 0.4418(2) -0.4239(5) 0.2557(2) 0.0283(12) Uani 1 1 d . . . . .
H20C H 0.405963 -0.478415 0.274343 0.034 Uiso 1 1 calc R U . . .
H20D H 0.478431 -0.446631 0.281428 0.034 Uiso 1 1 calc R U . . .
C21B C 0.4297(3) -0.2502(6) 0.2575(2) 0.0326(13) Uani 1 1 d . . . . .
H21C H 0.391913 -0.226589 0.233582 0.039 Uiso 1 1 calc R U . . .
H21D H 0.464771 -0.194456 0.238006 0.039 Uiso 1 1 calc R U . . .
C22B C 0.4216(3) -0.1905(7) 0.3226(3) 0.0409(14) Uani 1 1 d . . . . .
H22D H 0.387016 -0.245712 0.342116 0.061 Uiso 1 1 calc R U . . .
H22E H 0.412921 -0.077784 0.321815 0.061 Uiso 1 1 calc R U . . .
H22F H 0.459593 -0.209709 0.345965 0.061 Uiso 1 1 calc R U . . .
H1NB H 0.545(2) -0.409(5) 0.196(2) 0.016(12) Uiso 1 1 d . . . . .
H2NB H 0.501(2) -0.332(6) 0.146(2) 0.040(16) Uiso 1 1 d . . . . .

loop_
_atom_site_aniso_label
_atom_site_aniso_U_11
_atom_site_aniso_U_22
_atom_site_aniso_U_33
_atom_site_aniso_U_23
_atom_site_aniso_U_13
_atom_site_aniso_U_12
O1A 0.039(2) 0.0144(16) 0.0190(19) 0.0009(14) -0.0067(15) -0.0006(15)
O2A 0.0291(19) 0.0197(17) 0.035(2) 0.0013(16) -0.0093(16) 0.0032(15)
C1A 0.023(3) 0.012(2) 0.022(3) 0.005(2) 0.001(2) -0.0057(19)
C2A 0.028(3) 0.012(2) 0.016(3) -0.0001(19) 0.000(2) 0.0042(19)
C3A 0.029(3) 0.012(2) 0.020(3) 0.0027(19) -0.002(2) -0.002(2)
C4A 0.030(3) 0.022(2) 0.017(3) 0.002(2) 0.002(2) -0.002(2)
C5A 0.028(3) 0.015(2) 0.036(3) -0.001(2) -0.002(2) 0.005(2)
C6A 0.038(3) 0.022(2) 0.030(3) 0.011(2) -0.004(2) 0.002(2)
C7A 0.036(3) 0.024(3) 0.022(3) 0.008(2) -0.002(2) -0.002(2)
C8A 0.025(3) 0.025(2) 0.019(3) 0.003(2) -0.003(2) -0.001(2)
C9A 0.027(3) 0.009(2) 0.021(3) -0.0022(19) 0.003(2) 0.0066(19)
C10A 0.028(3) 0.020(2) 0.023(3) -0.002(2) -0.003(2) -0.005(2)
C11A 0.034(3) 0.023(2) 0.021(3) 0.002(2) 0.010(2) 0.001(2)
C12A 0.028(3) 0.013(2) 0.033(3) 0.001(2) 0.007(2) -0.002(2)
C13A 0.030(3) 0.012(2) 0.031(3) -0.001(2) -0.006(2) 0.0014(19)
C14A 0.031(3) 0.014(2) 0.021(3) 0.001(2) 0.000(2) 0.000(2)
N1A 0.023(2) 0.0124(18) 0.022(2) 0.0030(16) -0.0010(17) -0.0026(16)
C15A 0.027(3) 0.012(2) 0.028(3) -0.001(2) -0.004(2) 0.000(2)
C16A 0.030(3) 0.019(2) 0.027(3) 0.004(2) 0.000(2) -0.004(2)
C17A 0.027(3) 0.022(2) 0.030(3) -0.002(2) 0.009(2) -0.002(2)
C18A 0.046(4) 0.050(4) 0.030(3) -0.003(3) 0.010(3) 0.005(3)
C19A 0.029(3) 0.015(2) 0.019(3) 0.0012(19) 0.002(2) -0.002(2)
C20A 0.026(3) 0.020(2) 0.028(3) 0.004(2) 0.000(2) 0.000(2)
C21A 0.033(3) 0.021(2) 0.028(3) -0.001(2) 0.002(2) -0.002(2)
C22A 0.034(3) 0.035(3) 0.024(3) -0.007(2) -0.001(2) 0.004(2)
O1B 0.0309(18) 0.0134(16) 0.0228(19) -0.0055(14) -0.0058(15) 0.0017(14)
O2B 0.0260(18) 0.0116(15) 0.030(2) -0.0002(14) -0.0001(15) 0.0024(14)
C1B 0.022(2) 0.014(2) 0.011(2) 0.0042(19) 0.0036(19) -0.0029(19)
C2B 0.028(3) 0.014(2) 0.013(2) -0.0015(19) -0.001(2) -0.0001(19)
C3B 0.029(3) 0.013(2) 0.013(2) 0.0038(19) -0.005(2) 0.0023(19)
C4B 0.026(3) 0.018(2) 0.023(3) 0.006(2) -0.004(2) 0.004(2)
C5B 0.023(3) 0.024(3) 0.042(4) 0.015(2) -0.006(2) -0.005(2)
C6B 0.040(3) 0.017(2) 0.036(3) 0.003(2) -0.015(3) -0.004(2)
C7B 0.039(3) 0.015(2) 0.020(3) -0.002(2) -0.012(2) 0.003(2)
C8B 0.027(3) 0.017(2) 0.018(3) 0.0030(19) -0.006(2) -0.002(2)
C9B 0.028(3) 0.0078(19) 0.021(3) -0.0050(19) -0.004(2) 0.0019(19)
C10B 0.030(3) 0.016(2) 0.039(3) 0.004(2) -0.005(2) -0.005(2)
C11B 0.035(3) 0.017(3) 0.040(4) 0.008(2) -0.014(3) 0.002(2)
C12B 0.049(3) 0.013(2) 0.020(3) 0.001(2) -0.003(2) -0.004(2)
C13B 0.038(3) 0.023(3) 0.017(3) -0.002(2) 0.000(2) -0.005(2)
N1B 0.025(2) 0.0108(18) 0.024(2) 0.0032(17) -0.0075(18) 0.0005(17)
C14B 0.028(3) 0.026(3) 0.021(3) -0.001(2) -0.006(2) 0.003(2)
C15B 0.026(3) 0.015(2) 0.025(3) -0.001(2) -0.005(2) 0.004(2)
C16B 0.024(3) 0.021(2) 0.029(3) 0.004(2) -0.004(2) 0.001(2)
C17B 0.046(3) 0.026(3) 0.030(3) 0.006(2) 0.006(3) 0.010(3)
C18B 0.047(4) 0.050(4) 0.040(4) 0.008(3) 0.006(3) 0.012(3)
C19B 0.030(3) 0.015(2) 0.031(3) 0.001(2) -0.002(2) -0.002(2)
C20B 0.036(3) 0.022(2) 0.027(3) 0.001(2) 0.004(2) 0.001(2)
C21B 0.047(3) 0.022(3) 0.029(3) -0.004(2) -0.007(3) 0.005(2)
C22B 0.055(4) 0.035(3) 0.033(4) -0.002(3) -0.004(3) 0.009(3)

loop_
_atom_type_symbol
_atom_type_description
_atom_type_scat_dispersion_real
_atom_type_scat_dispersion_imag
_atom_type_scat_source
C C 0.0033 0.0016 'International Tables Vol C Tables 4.2.6.8 and 6.1.1.4'
H H 0.0000 0.0000 'International Tables Vol C Tables 4.2.6.8 and 6.1.1.4'
N N 0.0061 0.0033 'International Tables Vol C Tables 4.2.6.8 and 6.1.1.4'
O O 0.0106 0.0060 'International Tables Vol C Tables 4.2.6.8 and 6.1.1.4'

loop_
_geom_angle_atom_site_label_1
_geom_angle_atom_site_label_2
_geom_angle_atom_site_label_3
_geom_angle
_geom_angle_site_symmetry_1
_geom_angle_site_symmetry_3
_geom_angle_publ_flag
O1A C1A O2A 124.8(4) . . ?
O1A C1A C2A 119.2(4) . . ?
O2A C1A C2A 116.0(4) . . ?
C3A C2A C9A 110.5(4) . . ?
C3A C2A C1A 112.9(4) . . ?
C9A C2A C1A 112.3(4) . . ?
C8A C3A C4A 118.7(4) . . ?
C8A C3A C2A 120.3(4) . . ?
C4A C3A C2A 121.0(4) . . ?
C3A C4A C5A 120.6(5) . . ?
C6A C5A C4A 119.7(4) . . ?
C5A C6A C7A 120.5(4) . . ?
C6A C7A C8A 118.9(5) . . ?
C3A C8A C7A 121.6(5) . . ?
C10A C9A C14A 118.1(4) . . ?
C10A C9A C2A 122.6(4) . . ?
C14A C9A C2A 119.2(4) . . ?
C9A C10A C11A 120.5(4) . . ?
C12A C11A C10A 120.8(5) . . ?
C13A C12A C11A 118.7(4) . . ?
C12A C13A C14A 120.6(5) . . ?
C9A C14A C13A 121.2(5) . . ?
C19A N1A C15A 115.6(3) . . ?
N1A C15A C16A 110.2(4) . . ?
C15A C16A C17A 114.0(4) . . ?
C18A C17A C16A 112.4(4) . . ?
N1A C19A C20A 110.5(4) . . ?
C21A C20A C19A 113.0(4) . . ?
C20A C21A C22A 111.9(4) . . ?
O2B C1B O1B 125.1(4) . . ?
O2B C1B C2B 119.3(4) . . ?
O1B C1B C2B 115.6(4) . . ?
C9B C2B C3B 111.0(4) . . ?
C9B C2B C1B 110.5(4) . . ?
C3B C2B C1B 113.9(4) . . ?
C4B C3B C8B 118.7(4) . . ?
C4B C3B C2B 120.3(4) . . ?
C8B C3B C2B 121.0(4) . . ?
C3B C4B C5B 121.1(5) . . ?
C6B C5B C4B 119.6(5) . . ?
C7B C6B C5B 120.4(5) . . ?
C6B C7B C8B 119.6(5) . . ?
C3B C8B C7B 120.6(5) . . ?
C14B C9B C10B 117.4(5) . . ?
C14B C9B C2B 123.6(4) . . ?
C10B C9B C2B 119.0(4) . . ?
C9B C10B C11B 121.5(5) . . ?
C12B C11B C10B 119.8(5) . . ?
C11B C12B C13B 119.6(5) . . ?
C12B C13B C14B 120.1(5) . . ?
C15B N1B C19B 112.9(3) . . ?
C9B C14B C13B 121.5(5) . . ?
N1B C15B C16B 112.1(4) . . ?
C17B C16B C15B 111.6(4) . . ?
C16B C17B C18B 112.8(5) . . ?
N1B C19B C20B 112.6(4) . . ?
C21B C20B C19B 115.1(4) . . ?
C20B C21B C22B 111.9(4) . . ?

loop_
_geom_bond_atom_site_label_1
_geom_bond_atom_site_label_2
_geom_bond_distance
_geom_bond_site_symmetry_2
_geom_bond_publ_flag
O1A C1A 1.260(5) . ?
O2A C1A 1.266(5) . ?
C1A C2A 1.530(6) . ?
C2A C3A 1.521(6) . ?
C2A C9A 1.522(6) . ?
C3A C8A 1.380(6) . ?
C3A C4A 1.383(6) . ?
C4A C5A 1.402(6) . ?
C5A C6A 1.381(7) . ?
C6A C7A 1.382(7) . ?
C7A C8A 1.400(6) . ?
C9A C10A 1.382(6) . ?
C9A C14A 1.384(7) . ?
C10A C11A 1.399(6) . ?
C11A C12A 1.378(7) . ?
C12A C13A 1.376(7) . ?
C13A C14A 1.388(6) . ?
N1A C19A 1.479(6) . ?
N1A C15A 1.486(6) . ?
C15A C16A 1.504(6) . ?
C16A C17A 1.521(6) . ?
C17A C18A 1.510(7) . ?
C19A C20A 1.524(6) . ?
C20A C21A 1.505(7) . ?
C21A C22A 1.535(7) . ?
O1B C1B 1.260(5) . ?
O2B C1B 1.256(5) . ?
C1B C2B 1.542(6) . ?
C2B C9B 1.523(6) . ?
C2B C3B 1.532(6) . ?
C3B C4B 1.379(6) . ?
C3B C8B 1.386(6) . ?
C4B C5B 1.393(6) . ?
C5B C6B 1.378(7) . ?
C6B C7B 1.377(7) . ?
C7B C8B 1.399(6) . ?
C9B C14B 1.379(7) . ?
C9B C10B 1.387(6) . ?
C10B C11B 1.389(7) . ?
C11B C12B 1.372(7) . ?
C12B C13B 1.376(7) . ?
C13B C14B 1.385(7) . ?
N1B C15B 1.487(6) . ?
N1B C19B 1.492(6) . ?
C15B C16B 1.524(6) . ?
C16B C17B 1.513(7) . ?
C17B C18B 1.528(7) . ?
C19B C20B 1.507(7) . ?
C20B C21B 1.505(6) . ?
C21B C22B 1.520(7) . ?
